data_7124542
loop_
_publ_author_name
'Landovsk\'y, Tom\'a\<s'
'Eigner, V\'aclav'
'Babor, Martin'
'Tichotov\'a, Mark\'eta'
'Dvo\<r\'akov\'a, Hana'
'Lhot\'ak, Pavel'

_publ_section_title
;
 Regioselective S<sub>N</sub>Ar reaction of the phenoxathiin-based
 thiacalixarene as a route to a novel macrocyclic skeleton.
;
_journal_issue 1
_journal_name_full 'Chemical communications (Cambridge, England)'
_journal_page_first 78
_journal_page_last 81
_journal_paper_doi 10.1039/c9cc08335a
_journal_volume 56
_journal_year 2019
_chemical_formula_moiety 'C45 H58 O13 S4, 0.081(O)'
_chemical_formula_sum 'C45 H58 O13.08 S4'
_chemical_formula_weight 936.50
_space_group_IT_number 60
_space_group_name_Hall '-P 2n 2ab'
_space_group_name_H-M_alt 'P b c n'
_symmetry_cell_setting orthorhombic
_symmetry_space_group_name_Hall '-P 2n 2ab'
_symmetry_space_group_name_H-M 'P b c n'
_atom_sites_solution_hydrogens difmap
_atom_sites_solution_primary other
_atom_sites_solution_secondary difmap
_audit_update_record
;
2019-09-23 deposited with the CCDC.	2019-11-22 downloaded from the CCDC.
;
_cell_angle_alpha 90
_cell_angle_beta 90
_cell_angle_gamma 90
_cell_formula_units_Z 8
_cell_length_a 39.4032(8)
_cell_length_b 10.2963(2)
_cell_length_c 23.4609(5)
_cell_measurement_reflns_used 122
_cell_measurement_temperature 180
_cell_measurement_theta_max 67
_cell_measurement_theta_min 4
_cell_volume 9518.3(3)
_computing_cell_refinement 'Apex3 (Bruker AXS, 2015)'
_computing_data_collection 'Apex3 (Bruker AXS, 2015)'
_computing_data_reduction 'Apex3 (Bruker AXS, 2015)'
_computing_molecular_graphics 'CAMERON (Watkin et al., 1996)'
_computing_publication_material 'CRYSTALS (Betteridge et al., 2003)'
_computing_structure_refinement 'CRYSTALS (Betteridge et al., 2003)'
_computing_structure_solution 'Superflip (Palatinus & Chapuis, 2007)'
_diffrn_ambient_pressure 101
_diffrn_ambient_temperature 180
_diffrn_measured_fraction_theta_full 0.999
_diffrn_measured_fraction_theta_max 0.999
_diffrn_measurement_device Area
_diffrn_measurement_device_type 'Bruker Kappa Apex3'
_diffrn_measurement_method '\f & \w scans'
_diffrn_radiation_monochromator graphite
_diffrn_radiation_type 'Cu K\a'
_diffrn_radiation_wavelength 1.54178
_diffrn_reflns_av_R_equivalents 0.029
_diffrn_reflns_limit_h_max 47
_diffrn_reflns_limit_h_min -46
_diffrn_reflns_limit_k_max 12
_diffrn_reflns_limit_k_min -12
_diffrn_reflns_limit_l_max 26
_diffrn_reflns_limit_l_min -28
_diffrn_reflns_number 119720
_diffrn_reflns_theta_full 68.336
_diffrn_reflns_theta_max 68.336
_diffrn_reflns_theta_min 2.242
_diffrn_standards_number 0
_exptl_absorpt_coefficient_mu 2.348
_exptl_absorpt_correction_T_max 0.80
_exptl_absorpt_correction_T_min 0.62
_exptl_absorpt_correction_type multi-scan
_exptl_absorpt_process_details 'SADABS (Siemens, 1996)'
_exptl_crystal_colour colourless
_exptl_crystal_density_diffrn 1.307
_exptl_crystal_density_method 'not measured'
_exptl_crystal_description prism
_exptl_crystal_F_000 3973.168
_exptl_crystal_size_max 0.366
_exptl_crystal_size_mid 0.205
_exptl_crystal_size_min 0.094
_refine_diff_density_max 0.43
_refine_diff_density_min -0.41
_refine_ls_extinction_method None
_refine_ls_goodness_of_fit_ref 0.9984
_refine_ls_hydrogen_treatment constr
_refine_ls_matrix_type full
_refine_ls_number_parameters 639
_refine_ls_number_reflns 8730
_refine_ls_number_restraints 88
_refine_ls_R_factor_all 0.0465
_refine_ls_R_factor_gt 0.0458
_refine_ls_shift/su_max 0.0121479
_refine_ls_shift/su_mean 0.0004203
_refine_ls_structure_factor_coef Fsqd
_refine_ls_weighting_details
;
 Method, part 1, Chebychev polynomial, (Watkin, 1994, Prince, 1982) 
 [weight] = 1.0/[A~0~*T~0~(x)+A~1~*T~1~(x) ... +A~n-1~]*T~n-1~(x)] 
 where A~i~ are the Chebychev coefficients listed below and x= Fcalc/Fmax 
 Method = Robust Weighting (Prince, 1982) 
 W = [weight] * [1-(deltaF/6*sigmaF)^2^]^2^ 
 A~i~ are: 
 2.73 3.61 1.03 
;
_refine_ls_weighting_scheme calc
_refine_ls_wR_factor_all 0.0959
_refine_ls_wR_factor_gt 0.0958
_refine_ls_wR_factor_ref 0.0959
_reflns_limit_h_max 47
_reflns_limit_h_min 0
_reflns_limit_k_max 12
_reflns_limit_k_min 0
_reflns_limit_l_max 28
_reflns_limit_l_min 0
_reflns_number_gt 8578
_reflns_number_total 8733
_reflns_threshold_expression I>2.0\s(I)
_oxford_diffrn_Wilson_B_factor 2.68
_oxford_diffrn_Wilson_scale 152.60
_oxford_refine_ls_r_factor_ref 0.0465
_oxford_refine_ls_scale 0.077153(12)
_oxford_reflns_number_all 8732
_oxford_reflns_threshold_expression_ref I>-3.0\s(I)
_cod_data_source_file c9cc08335a2.cif
_cod_data_source_block 7a
_cod_depositor_comments
;
The following automatic conversions were performed:

data item '_atom_sites_solution_primary' value 'Other' was changed to
'other' in accordance with the
/home/data/users/saulius/crontab/automatic-downloads/rss-feeds/RSC/lib/dictionaries/cif_core.dic
dictionary named 'cif_core.dic' version 2.4.2 last updated on
2011-04-26.

Automatic conversion script
Id: cif_fix_values 6909 2019-04-08 15:41:33Z antanas 

 Adding full bibliography for 7124541--7124542.cif.
;
_cod_original_sg_symbol_Hall '-P 2n 2ab '
_cod_original_sg_symbol_H-M 'P b c n '
_cod_database_code 7124542

loop_
_symmetry_equiv_pos_as_xyz
x,y,z
-x,-y,-z
x,-y,z+1/2
-x,y,-z+1/2
-x+1/2,-y+1/2,z+1/2
x+1/2,y+1/2,-z+1/2
x+1/2,-y+1/2,-z
-x+1/2,y+1/2,z

loop_
_atom_site_label
_atom_site_type_symbol
_atom_site_fract_x
_atom_site_fract_y
_atom_site_fract_z
_atom_site_U_iso_or_equiv
_atom_site_occupancy
_atom_site_adp_type
_atom_site_refinement_flags_posn
_atom_site_refinement_flags_adp
_atom_site_refinement_flags_occupancy
_atom_site_disorder_assembly
_atom_site_disorder_group
_atom_site_attached_hydrogens
C1 C 0.33819(4) 0.69925(16) 0.18782(7) 0.0302 1.0000 Uani . . . . . .
S2 S 0.369157(11) 0.79905(4) 0.152997(18) 0.0320 1.0000 Uani . . . . . .
C3 C 0.40539(4) 0.79268(16) 0.20021(7) 0.0271 1.0000 Uani . . . . . .
C4 C 0.42464(4) 0.89984(16) 0.22062(7) 0.0289 1.0000 Uani . . . . . .
C5 C 0.44636(4) 0.87151(16) 0.26577(7) 0.0295 1.0000 Uani . . . . . .
C6 C 0.45048(4) 0.74770(16) 0.28767(7) 0.0264 1.0000 Uani . . . . . .
S7 S 0.480048(10) 0.72640(4) 0.343712(17) 0.0316 1.0000 Uani . . . . . .
C8 C 0.45856(4) 0.62461(16) 0.39348(7) 0.0294 1.0000 Uani . . . . . .
C9 C 0.47218(4) 0.50269(18) 0.40302(7) 0.0323 1.0000 Uani . . . . . .
C10 C 0.45684(4) 0.41394(16) 0.43967(7) 0.0321 1.0000 Uani . . . . . .
C11 C 0.42656(4) 0.45208(17) 0.46517(7) 0.0329 1.0000 Uani . . . . . .
C12 C 0.41285(4) 0.57467(17) 0.45550(7) 0.0320 1.0000 Uani . . . . . .
S13 S 0.376666(12) 0.61400(5) 0.496890(19) 0.0399 1.0000 Uani . . . . . .
C14 C 0.34779(5) 0.70850(17) 0.45596(7) 0.0345 1.0000 Uani . . . . . .
C15 C 0.33973(6) 0.82852(18) 0.47874(8) 0.0422 1.0000 Uani . . . . . .
C16 C 0.31534(6) 0.90840(19) 0.45427(8) 0.0482 1.0000 Uani D . . . . .
C17 C 0.29843(5) 0.86139(18) 0.40627(8) 0.0408 1.0000 Uani . . . . . .
C18 C 0.30627(4) 0.74028(17) 0.38328(8) 0.0332 1.0000 Uani . . . . . .
S19 S 0.278941(11) 0.68274(4) 0.32872(2) 0.0373 1.0000 Uani . . . . . .
C20 C 0.30184(4) 0.64781(17) 0.26508(8) 0.0323 1.0000 Uani . . . . . .
C21 C 0.29171(4) 0.53482(17) 0.23758(8) 0.0360 1.0000 Uani . . . . . .
C22 C 0.30378(4) 0.50437(18) 0.18327(8) 0.0362 1.0000 Uani D . . . . .
C23 C 0.32749(4) 0.58838(17) 0.15935(8) 0.0340 1.0000 Uani . . . . . .
C24 C 0.41243(4) 0.66588(16) 0.21806(7) 0.0269 1.0000 Uani . . . . . .
C25 C 0.43434(4) 0.64175(15) 0.26324(7) 0.0265 1.0000 Uani . . . . . .
C26 C 0.42883(4) 0.66486(16) 0.42025(7) 0.0296 1.0000 Uani . . . . . .
C27 C 0.33174(4) 0.66209(16) 0.40697(7) 0.0331 1.0000 Uani . . . . . .
C28 C 0.32518(4) 0.73397(16) 0.24112(7) 0.0308 1.0000 Uani . . . . . .
O29 O 0.39736(3) 0.56250(11) 0.19135(5) 0.0317 1.0000 Uani . . . . . .
C30 C 0.41939(5) 0.4994(2) 0.15076(8) 0.0435 1.0000 Uani . . . . . .
O31 O 0.44106(3) 0.51900(11) 0.28156(5) 0.0325 1.0000 Uani . . . . . .
C32 C 0.41159(5) 0.44636(18) 0.30080(8) 0.0415 1.0000 Uani . . . . . .
O33 O 0.41437(3) 0.78249(12) 0.40872(6) 0.0377 1.0000 Uani . . . . . .
C34 C 0.42416(7) 0.88772(19) 0.44625(10) 0.0555 1.0000 Uani . . . . . .
O35 O 0.34221(3) 0.55184(12) 0.37984(6) 0.0417 1.0000 Uani . . . . . .
C36 C 0.32733(8) 0.4288(2) 0.39620(14) 0.0711 1.0000 Uani . . . . . .
O37 O 0.33703(3) 0.83906(12) 0.27023(5) 0.0363 1.0000 Uani . . . . . .
C38 C 0.31729(6) 0.95799(19) 0.26537(10) 0.0513 1.0000 Uani . . . . . .
O39 O 0.37811(3) 0.73919(14) 0.09995(5) 0.0422 1.0000 Uani . . . . . .
O40 O 0.35515(3) 0.92760(13) 0.15170(6) 0.0422 1.0000 Uani . . . . . .
O41 O 0.50850(3) 0.65365(14) 0.32316(6) 0.0432 1.0000 Uani . . . . . .
O42 O 0.48628(3) 0.85145(13) 0.36876(5) 0.0428 1.0000 Uani . . . . . .
O43 O 0.38848(4) 0.69620(16) 0.54251(5) 0.0544 1.0000 Uani . . . . . .
O44 O 0.36031(4) 0.49353(15) 0.51126(7) 0.0578 1.0000 Uani . . . . . .
O45 O 0.25574(3) 0.78604(14) 0.31609(7) 0.0508 1.0000 Uani . . . . . .
O46 O 0.26490(4) 0.56172(15) 0.34802(7) 0.0548 1.0000 Uani . . . . . .
C47 C 0.42573(5) 1.03868(17) 0.19516(8) 0.0374 1.0000 Uani . . . . . .
C48 C 0.39645(5) 1.1219(2) 0.21744(11) 0.0506 1.0000 Uani . . . . . .
C49 C 0.45883(5) 1.10811(19) 0.21294(10) 0.0490 1.0000 Uani . . . . . .
C50 C 0.42687(6) 1.0331(2) 0.12948(9) 0.0507 1.0000 Uani . . . . . .
C51 C 0.47225(5) 0.27848(18) 0.44808(8) 0.0392 1.0000 Uani . . . . . .
C52 C 0.45742(7) 0.2095(2) 0.49994(11) 0.0627 1.0000 Uani . . . . . .
C53 C 0.51110(6) 0.2894(2) 0.45516(11) 0.0561 1.0000 Uani . . . . . .
C54 C 0.46495(7) 0.1984(2) 0.39417(10) 0.0541 1.0000 Uani . . . . . .
C55 C 0.31356(9) 1.0497(4) 0.48102(16) 0.0417 0.613(3) Uani D U P 1 1 .
C56 C 0.30281(13) 1.0349(6) 0.5442(2) 0.0562 0.613(3) Uani D U P 1 1 .
C57 C 0.34748(10) 1.1241(3) 0.47836(17) 0.0517 0.613(3) Uani D U P 1 1 .
C58 C 0.28650(12) 1.1297(5) 0.4487(2) 0.0631 0.613(3) Uani D U P 1 1 .
C155 C 0.29787(14) 1.0289(6) 0.4775(3) 0.0419 0.387(3) Uani D U P 1 2 .
C156 C 0.3157(2) 1.0587(10) 0.5321(4) 0.0572 0.387(3) Uani D U P 1 2 .
C157 C 0.25921(14) 1.0212(6) 0.4896(2) 0.0539 0.387(3) Uani D U P 1 2 .
C158 C 0.3037(2) 1.1328(8) 0.4349(4) 0.0632 0.387(3) Uani D U P 1 2 .
C59 C 0.2909(2) 0.3752(8) 0.1597(3) 0.0415 0.531(4) Uani D U P 2 1 .
C60 C 0.30284(13) 0.2619(4) 0.1959(2) 0.0652 0.531(4) Uani D U P 2 1 .
C61 C 0.2519(2) 0.3762(7) 0.1577(4) 0.0577 0.531(4) Uani D U P 2 1 .
C62 C 0.30505(14) 0.3573(5) 0.0996(2) 0.0622 0.531(4) Uani D U P 2 1 .
C159 C 0.2940(2) 0.3821(9) 0.1475(4) 0.0415 0.469(4) Uani D U P 2 2 .
C160 C 0.32273(16) 0.2836(5) 0.1548(3) 0.0689 0.469(4) Uani D U P 2 2 .
C161 C 0.2603(2) 0.3282(8) 0.1686(4) 0.0596 0.469(4) Uani D U P 2 2 .
C162 C 0.28912(16) 0.4124(6) 0.0831(3) 0.0613 0.469(4) Uani D U P 2 2 .
O1 O 0.5000 0.3767(17) 0.2500 0.1024 0.162(9) Uani S T P . 3 1
H51 H 0.4599 0.9405 0.2824 0.0373 1.0000 Uiso R . . . . .
H91 H 0.4933 0.4773 0.3833 0.0410 1.0000 Uiso R . . . . .
H111 H 0.4146 0.3918 0.4902 0.0420 1.0000 Uiso R . . . . .
H151 H 0.3517 0.8569 0.5123 0.0548 1.0000 Uiso R . . . . .
H171 H 0.2803 0.9115 0.3891 0.0497 1.0000 Uiso R . . . . .
H211 H 0.2753 0.4791 0.2561 0.0460 1.0000 Uiso R . . . . .
H231 H 0.3382 0.5683 0.1228 0.0426 1.0000 Uiso R . . . . .
H302 H 0.4055 0.4304 0.1341 0.0702 1.0000 Uiso R . . . . .
H301 H 0.4244 0.5649 0.1216 0.0708 1.0000 Uiso R . . . . .
H303 H 0.4390 0.4649 0.1695 0.0708 1.0000 Uiso R . . . . .
H323 H 0.4191 0.3692 0.3211 0.0696 1.0000 Uiso R . . . . .
H321 H 0.3963 0.4211 0.2685 0.0690 1.0000 Uiso R . . . . .
H322 H 0.3974 0.4997 0.3286 0.0693 1.0000 Uiso R . . . . .
H341 H 0.4108 0.9635 0.4351 0.0890 1.0000 Uiso R . . . . .
H343 H 0.4166 0.8664 0.4858 0.0888 1.0000 Uiso R . . . . .
H342 H 0.4490 0.9060 0.4443 0.0904 1.0000 Uiso R . . . . .
H362 H 0.3460 0.3717 0.3981 0.1085 1.0000 Uiso R . . . . .
H361 H 0.3116 0.4020 0.3669 0.1099 1.0000 Uiso R . . . . .
H363 H 0.3168 0.4373 0.4336 0.1085 1.0000 Uiso R . . . . .
H381 H 0.3293 1.0246 0.2866 0.0794 1.0000 Uiso R . . . . .
H383 H 0.2943 0.9405 0.2795 0.0777 1.0000 Uiso R . . . . .
H382 H 0.3165 0.9779 0.2262 0.0778 1.0000 Uiso R . . . . .
H482 H 0.3991 1.2094 0.2010 0.0783 1.0000 Uiso R . . . . .
H481 H 0.3746 1.0844 0.2060 0.0780 1.0000 Uiso R . . . . .
H483 H 0.3974 1.1255 0.2593 0.0781 1.0000 Uiso R . . . . .
H492 H 0.4593 1.1925 0.1947 0.0774 1.0000 Uiso R . . . . .
H493 H 0.4800 1.0582 0.2021 0.0787 1.0000 Uiso R . . . . .
H491 H 0.4590 1.1263 0.2539 0.0778 1.0000 Uiso R . . . . .
H501 H 0.4276 1.1237 0.1156 0.0802 1.0000 Uiso R . . . . .
H503 H 0.4056 0.9957 0.1138 0.0807 1.0000 Uiso R . . . . .
H502 H 0.4478 0.9854 0.1176 0.0821 1.0000 Uiso R . . . . .
H522 H 0.4702 0.1279 0.5033 0.0976 1.0000 Uiso R . . . . .
H521 H 0.4329 0.1984 0.4940 0.0976 1.0000 Uiso R . . . . .
H523 H 0.4625 0.2661 0.5329 0.0974 1.0000 Uiso R . . . . .
H532 H 0.5194 0.2027 0.4622 0.0874 1.0000 Uiso R . . . . .
H533 H 0.5209 0.3279 0.4200 0.0872 1.0000 Uiso R . . . . .
H531 H 0.5148 0.3462 0.4881 0.0879 1.0000 Uiso R . . . . .
H541 H 0.4761 0.1140 0.3996 0.0849 1.0000 Uiso R . . . . .
H542 H 0.4397 0.1878 0.3908 0.0850 1.0000 Uiso R . . . . .
H543 H 0.4744 0.2428 0.3615 0.0854 1.0000 Uiso R . . . . .
H562 H 0.2978 1.1212 0.5602 0.0794 0.613(3) Uiso R . P 1 1 .
H563 H 0.2820 0.9828 0.5436 0.0788 0.613(3) Uiso R . P 1 1 .
H561 H 0.3216 0.9901 0.5649 0.0792 0.613(3) Uiso R . P 1 1 .
H573 H 0.3440 1.2088 0.4942 0.0817 0.613(3) Uiso R . P 1 1 .
H571 H 0.3541 1.1306 0.4391 0.0825 0.613(3) Uiso R . P 1 1 .
H572 H 0.3646 1.0764 0.5003 0.0816 0.613(3) Uiso R . P 1 1 .
H581 H 0.2857 1.2155 0.4660 0.0955 0.613(3) Uiso R . P 1 1 .
H582 H 0.2653 1.0866 0.4538 0.0960 0.613(3) Uiso R . P 1 1 .
H583 H 0.2930 1.1339 0.4087 0.0957 0.613(3) Uiso R . P 1 1 .
H1562 H 0.3061 1.1381 0.5476 0.0792 0.387(3) Uiso R . P 1 2 .
H1563 H 0.3129 0.9858 0.5580 0.0796 0.387(3) Uiso R . P 1 2 .
H1561 H 0.3394 1.0708 0.5245 0.0787 0.387(3) Uiso R . P 1 2 .
H1573 H 0.2515 1.0996 0.5058 0.0830 0.387(3) Uiso R . P 1 2 .
H1571 H 0.2470 1.0052 0.4546 0.0832 0.387(3) Uiso R . P 1 2 .
H1572 H 0.2551 0.9522 0.5161 0.0830 0.387(3) Uiso R . P 1 2 .
H1581 H 0.2955 1.2141 0.4506 0.0958 0.387(3) Uiso R . P 1 2 .
H1582 H 0.2919 1.1130 0.4002 0.0958 0.387(3) Uiso R . P 1 2 .
H1583 H 0.3276 1.1385 0.4276 0.0959 0.387(3) Uiso R . P 1 2 .
H603 H 0.2947 0.1833 0.1768 0.1009 0.531(4) Uiso R . P 2 1 .
H601 H 0.2921 0.2687 0.2328 0.1009 0.531(4) Uiso R . P 2 1 .
H602 H 0.3279 0.2629 0.1999 0.1013 0.531(4) Uiso R . P 2 1 .
H611 H 0.2445 0.2978 0.1380 0.0920 0.531(4) Uiso R . P 2 1 .
H613 H 0.2442 0.4550 0.1381 0.0922 0.531(4) Uiso R . P 2 1 .
H612 H 0.2433 0.3742 0.1971 0.0920 0.531(4) Uiso R . P 2 1 .
H622 H 0.2969 0.2716 0.0872 0.0969 0.531(4) Uiso R . P 2 1 .
H621 H 0.2933 0.4248 0.0792 0.0974 0.531(4) Uiso R . P 2 1 .
H623 H 0.3299 0.3629 0.1006 0.0973 0.531(4) Uiso R . P 2 1 .
H1603 H 0.3158 0.2034 0.1371 0.1049 0.469(4) Uiso R . P 2 2 .
H1601 H 0.3425 0.3156 0.1367 0.1050 0.469(4) Uiso R . P 2 2 .
H1602 H 0.3285 0.2701 0.1943 0.1054 0.469(4) Uiso R . P 2 2 .
H1611 H 0.2531 0.2598 0.1431 0.0927 0.469(4) Uiso R . P 2 2 .
H1613 H 0.2438 0.3964 0.1713 0.0936 0.469(4) Uiso R . P 2 2 .
H1612 H 0.2645 0.2904 0.2053 0.0928 0.469(4) Uiso R . P 2 2 .
H1622 H 0.2809 0.3338 0.0649 0.0966 0.469(4) Uiso R . P 2 2 .
H1621 H 0.2723 0.4806 0.0800 0.0970 0.469(4) Uiso R . P 2 2 .
H1623 H 0.3108 0.4413 0.0669 0.0971 0.469(4) Uiso R . P 2 2 .

loop_
_atom_site_aniso_label
_atom_site_aniso_U_11
_atom_site_aniso_U_22
_atom_site_aniso_U_33
_atom_site_aniso_U_23
_atom_site_aniso_U_13
_atom_site_aniso_U_12
C1 0.0258(8) 0.0343(8) 0.0306(8) 0.0034(7) -0.0050(6) -0.0005(7)
S2 0.0334(2) 0.0358(2) 0.0267(2) 0.00759(16) -0.00704(15) -0.00543(16)
C3 0.0265(7) 0.0320(8) 0.0227(8) 0.0057(6) -0.0009(6) -0.0023(6)
C4 0.0283(8) 0.0293(8) 0.0291(8) 0.0046(7) 0.0013(6) -0.0016(7)
C5 0.0311(8) 0.0302(8) 0.0273(8) 0.0010(6) 0.0001(6) -0.0048(7)
C6 0.0244(7) 0.0322(8) 0.0227(7) 0.0021(6) -0.0001(6) -0.0012(6)
S7 0.0290(2) 0.0392(2) 0.0267(2) 0.00783(17) -0.00412(15) -0.00483(17)
C8 0.0324(8) 0.0326(8) 0.0231(8) 0.0037(6) -0.0030(6) -0.0007(7)
C9 0.0318(8) 0.0385(9) 0.0265(8) 0.0030(7) -0.0017(6) 0.0033(7)
C10 0.0376(9) 0.0313(9) 0.0275(8) 0.0016(7) -0.0039(7) 0.0053(7)
C11 0.0403(9) 0.0308(8) 0.0276(8) 0.0071(7) 0.0018(7) 0.0026(7)
C12 0.0371(9) 0.0341(9) 0.0248(8) 0.0056(7) 0.0017(7) 0.0056(7)
S13 0.0479(3) 0.0422(2) 0.0295(2) 0.01538(18) 0.01231(18) 0.0172(2)
C14 0.0430(9) 0.0313(8) 0.0293(8) 0.0115(7) 0.0091(7) 0.0110(7)
C15 0.0648(12) 0.0356(9) 0.0262(9) 0.0033(8) 0.0033(8) 0.0143(9)
C16 0.0788(15) 0.0367(10) 0.0290(9) 0.0003(8) 0.0030(9) 0.0257(10)
C17 0.0534(11) 0.0353(9) 0.0336(9) 0.0045(8) 0.0059(8) 0.0191(8)
C18 0.0361(9) 0.0298(8) 0.0337(9) 0.0051(7) 0.0105(7) 0.0065(7)
S19 0.0292(2) 0.0364(2) 0.0464(3) -0.00340(19) 0.00859(18) 0.00105(17)
C20 0.0256(8) 0.0320(9) 0.0392(9) 0.0010(7) 0.0015(7) 0.0033(7)
C21 0.0253(8) 0.0326(9) 0.0501(11) -0.0013(8) 0.0049(7) -0.0010(7)
C22 0.0259(8) 0.0372(9) 0.0455(10) -0.0048(8) -0.0013(7) 0.0014(7)
C23 0.0302(8) 0.0378(9) 0.0340(9) -0.0015(7) -0.0044(7) -0.0007(7)
C24 0.0264(7) 0.0297(8) 0.0247(8) 0.0004(6) 0.0019(6) -0.0033(6)
C25 0.0275(7) 0.0275(8) 0.0246(8) 0.0025(6) 0.0040(6) 0.0004(6)
C26 0.0384(9) 0.0271(8) 0.0234(8) 0.0045(6) -0.0036(7) 0.0021(7)
C27 0.0363(9) 0.0271(8) 0.0358(9) 0.0065(7) 0.0126(7) 0.0063(7)
C28 0.0277(8) 0.0297(8) 0.0349(9) 0.0024(7) -0.0055(7) 0.0008(7)
O29 0.0326(6) 0.0302(6) 0.0322(6) -0.0025(5) -0.0032(5) -0.0042(5)
C30 0.0492(11) 0.0416(10) 0.0396(10) -0.0142(9) 0.0014(8) -0.0008(9)
O31 0.0378(6) 0.0260(6) 0.0337(6) 0.0044(5) -0.0022(5) 0.0022(5)
C32 0.0507(11) 0.0317(9) 0.0421(10) 0.0091(8) -0.0041(9) -0.0115(8)
O33 0.0447(7) 0.0284(6) 0.0399(7) 0.0096(5) -0.0001(6) 0.0053(5)
C34 0.0750(15) 0.0290(10) 0.0626(14) -0.0034(9) 0.0066(12) 0.0058(10)
O35 0.0475(7) 0.0271(6) 0.0506(8) -0.0008(6) 0.0095(6) 0.0100(5)
C36 0.0862(18) 0.0263(10) 0.101(2) 0.0033(12) 0.0107(16) 0.0042(11)
O37 0.0378(6) 0.0324(6) 0.0386(7) -0.0029(5) -0.0038(5) -0.0042(5)
C38 0.0556(12) 0.0340(10) 0.0642(14) -0.0057(9) 0.0041(10) 0.0005(9)
O39 0.0494(8) 0.0527(8) 0.0246(6) 0.0058(6) -0.0038(5) -0.0104(6)
O40 0.0411(7) 0.0382(7) 0.0474(8) 0.0139(6) -0.0150(6) -0.0012(6)
O41 0.0282(6) 0.0601(8) 0.0415(7) 0.0155(6) 0.0039(5) 0.0048(6)
O42 0.0506(8) 0.0444(7) 0.0335(6) 0.0071(6) -0.0124(6) -0.0161(6)
O43 0.0727(10) 0.0665(10) 0.0238(6) 0.0035(6) 0.0012(6) 0.0299(8)
O44 0.0533(8) 0.0522(8) 0.0680(10) 0.0362(8) 0.0266(7) 0.0181(7)
O45 0.0348(7) 0.0567(9) 0.0609(9) -0.0114(7) -0.0017(6) 0.0162(6)
O46 0.0539(8) 0.0483(8) 0.0623(9) -0.0068(7) 0.0259(7) -0.0174(7)
C47 0.0380(9) 0.0317(9) 0.0425(10) 0.0116(8) -0.0061(8) -0.0059(7)
C48 0.0491(11) 0.0319(9) 0.0709(15) 0.0059(10) -0.0067(10) 0.0009(8)
C49 0.0460(11) 0.0361(10) 0.0648(14) 0.0182(9) -0.0121(10) -0.0146(9)
C50 0.0556(12) 0.0527(12) 0.0438(11) 0.0237(10) -0.0054(9) -0.0139(10)
C51 0.0481(10) 0.0328(9) 0.0366(10) 0.0051(7) -0.0004(8) 0.0119(8)
C52 0.0840(17) 0.0474(12) 0.0567(14) 0.0222(11) 0.0156(12) 0.0286(12)
C53 0.0515(12) 0.0516(12) 0.0653(14) 0.0027(11) -0.0097(11) 0.0189(10)
C54 0.0731(15) 0.0360(10) 0.0533(13) -0.0044(9) -0.0056(11) 0.0071(10)
C55 0.049(2) 0.0356(16) 0.0406(13) -0.0112(12) -0.0150(19) 0.0164(19)
C56 0.061(4) 0.068(3) 0.040(3) -0.020(2) 0.005(2) 0.021(3)
C57 0.064(2) 0.0289(15) 0.062(2) -0.0088(15) -0.0161(18) 0.0000(15)
C58 0.074(3) 0.0359(13) 0.080(3) -0.0241(18) -0.035(3) 0.028(3)
C155 0.049(3) 0.0357(17) 0.0408(14) -0.0114(13) -0.015(2) 0.016(2)
C156 0.062(4) 0.068(3) 0.041(3) -0.020(2) 0.003(2) 0.021(3)
C157 0.053(3) 0.060(3) 0.049(3) -0.019(3) -0.002(2) 0.020(3)
C158 0.074(4) 0.0353(14) 0.080(3) -0.0243(19) -0.034(3) 0.027(3)
C59 0.0370(16) 0.0390(13) 0.048(3) -0.0107(18) 0.0073(19) -0.0072(12)
C60 0.073(3) 0.036(2) 0.086(3) -0.010(2) -0.007(3) 0.005(2)
C61 0.048(4) 0.065(5) 0.060(3) -0.025(3) 0.007(3) -0.019(3)
C62 0.066(3) 0.067(3) 0.053(3) -0.025(2) 0.016(2) -0.021(2)
C159 0.0366(16) 0.0392(14) 0.049(3) -0.0109(18) 0.0072(19) -0.0076(12)
C160 0.083(4) 0.034(2) 0.089(4) -0.022(3) -0.008(3) 0.007(2)
C161 0.050(4) 0.068(5) 0.061(3) -0.025(3) 0.009(3) -0.021(3)
C162 0.065(3) 0.067(3) 0.052(3) -0.025(2) 0.014(2) -0.021(2)
O1 0.065(12) 0.052(10) 0.19(3) 0.0000 -0.004(13) 0.0000

loop_
_atom_type_symbol
_atom_type_scat_dispersion_real
_atom_type_scat_dispersion_imag
_atom_type_scat_Cromer_Mann_a1
_atom_type_scat_Cromer_Mann_b1
_atom_type_scat_Cromer_Mann_a2
_atom_type_scat_Cromer_Mann_b2
_atom_type_scat_Cromer_Mann_a3
_atom_type_scat_Cromer_Mann_b3
_atom_type_scat_Cromer_Mann_a4
_atom_type_scat_Cromer_Mann_b4
_atom_type_scat_Cromer_Mann_c
_atom_type_scat_source
C 0.0181 0.0091 2.3100 20.8439 1.0200 10.2075 1.5886 0.5687 0.8650 51.6512 0.2156 'International Tables Vol C 4.2.6.8 and 6.1.1.4'
H 0.0000 0.0000 0.4930 10.5109 0.3229 26.1257 0.1402 3.1424 0.0408 57.7998 0.0030 'International Tables Vol C 4.2.6.8 and 6.1.1.4'
N 0.0311 0.0180 12.2126 0.0057 3.1322 9.8933 2.0125 28.9975 1.1663 0.5826 -11.5290 'International Tables Vol C 4.2.6.8 and 6.1.1.4'
O 0.0492 0.0322 3.0485 13.2771 2.2868 5.7011 1.5463 0.3239 0.8670 32.9089 0.2508 'International Tables Vol C 4.2.6.8 and 6.1.1.4'
S 0.3331 0.5567 6.9053 1.4679 5.2034 22.2151 1.4379 0.2536 1.5863 56.1720 0.8669 'International Tables Vol C 4.2.6.8 and 6.1.1.4'

loop_
_geom_angle_atom_site_label_1
_geom_angle_atom_site_label_2
_geom_angle_atom_site_label_3
_geom_angle
_geom_angle_publ_flag
S2 C1 C23 117.32(13) yes
S2 C1 C28 120.71(13) yes
C23 C1 C28 121.96(16) yes
C1 S2 C3 103.74(7) yes
C1 S2 O39 108.47(8) yes
C3 S2 O39 108.80(8) yes
C1 S2 O40 106.06(8) yes
C3 S2 O40 110.51(8) yes
O39 S2 O40 118.25(8) yes
S2 C3 C4 126.83(12) yes
S2 C3 C24 111.96(12) yes
C4 C3 C24 121.16(14) yes
C3 C4 C5 114.93(15) yes
C3 C4 C47 126.91(15) yes
C5 C4 C47 118.00(15) yes
C4 C5 C6 123.19(15) yes
C4 C5 H51 119.4 no
C6 C5 H51 117.4 no
C5 C6 S7 117.84(12) yes
C5 C6 C25 121.15(15) yes
S7 C6 C25 120.75(12) yes
C6 S7 C8 104.27(7) yes
C6 S7 O41 109.27(8) yes
C8 S7 O41 106.55(8) yes
C6 S7 O42 107.78(8) yes
C8 S7 O42 109.89(8) yes
O41 S7 O42 118.21(9) yes
S7 C8 C9 117.07(13) yes
S7 C8 C26 121.34(13) yes
C9 C8 C26 121.57(15) yes
C8 C9 C10 121.79(16) yes
C8 C9 H91 119.5 no
C10 C9 H91 118.7 no
C9 C10 C11 116.91(15) yes
C9 C10 C51 120.28(16) yes
C11 C10 C51 122.73(16) yes
C10 C11 C12 121.25(16) yes
C10 C11 H111 119.6 no
C12 C11 H111 119.2 no
C11 C12 S13 115.48(13) yes
C11 C12 C26 121.71(16) yes
S13 C12 C26 122.44(13) yes
C12 S13 C14 110.12(8) yes
C12 S13 O43 106.33(9) yes
C14 S13 O43 106.63(9) yes
C12 S13 O44 106.98(9) yes
C14 S13 O44 108.17(9) yes
O43 S13 O44 118.49(10) yes
S13 C14 C15 115.27(15) yes
S13 C14 C27 123.16(13) yes
C15 C14 C27 121.32(16) yes
C14 C15 C16 121.87(19) yes
C14 C15 H151 118.3 no
C16 C15 H151 119.8 no
C15 C16 C17 117.29(17) yes
C15 C16 C55 114.2(2) yes
C17 C16 C55 128.07(19) yes
C15 C16 C17 117.29(17) yes
C15 C16 C155 130.4(3) yes
C17 C16 C155 110.9(3) yes
C16 C17 C18 121.15(17) yes
C16 C17 H171 120.3 no
C18 C17 H171 118.5 no
C17 C18 S19 116.34(14) yes
C17 C18 C27 121.28(17) yes
S19 C18 C27 121.92(14) yes
C18 S19 C20 111.39(8) yes
C18 S19 O45 106.76(8) yes
C20 S19 O45 107.43(9) yes
C18 S19 O46 107.21(9) yes
C20 S19 O46 106.51(8) yes
O45 S19 O46 117.60(9) yes
S19 C20 C21 114.38(13) yes
S19 C20 C28 122.88(14) yes
C21 C20 C28 122.33(16) yes
C20 C21 C22 120.94(16) yes
C20 C21 H211 118.7 no
C22 C21 H211 120.3 no
C21 C22 C23 117.21(16) yes
C21 C22 C59 114.4(3) yes
C23 C22 C59 128.2(3) yes
C21 C22 C23 117.21(16) yes
C21 C22 C159 126.0(4) yes
C23 C22 C159 116.8(4) yes
C22 C23 C1 121.41(17) yes
C22 C23 H231 120.8 no
C1 C23 H231 117.7 no
C3 C24 C25 121.24(15) yes
C3 C24 O29 120.13(14) yes
C25 C24 O29 118.63(14) yes
C24 C25 C6 117.36(15) yes
C24 C25 O31 121.87(14) yes
C6 C25 O31 120.71(14) yes
C12 C26 C8 116.71(15) yes
C12 C26 O33 121.33(15) yes
C8 C26 O33 121.71(15) yes
C18 C27 C14 117.01(16) yes
C18 C27 O35 120.61(17) yes
C14 C27 O35 122.10(16) yes
C1 C28 C20 116.05(15) yes
C1 C28 O37 121.73(15) yes
C20 C28 O37 121.93(16) yes
C24 O29 C30 113.01(13) yes
O29 C30 H302 104.8 no
O29 C30 H301 105.8 no
H302 C30 H301 109.5 no
O29 C30 H303 110.5 no
H302 C30 H303 111.4 no
H301 C30 H303 114.4 no
C25 O31 C32 114.87(13) yes
O31 C32 H323 109.3 no
O31 C32 H321 112.3 no
H323 C32 H321 109.9 no
O31 C32 H322 111.0 no
H323 C32 H322 107.0 no
H321 C32 H322 107.1 no
C26 O33 C34 115.58(15) yes
O33 C34 H341 106.9 no
O33 C34 H343 108.8 no
H341 C34 H343 105.4 no
O33 C34 H342 112.0 no
H341 C34 H342 111.4 no
H343 C34 H342 112.0 no
C27 O35 C36 118.79(16) yes
O35 C36 H362 104.0 no
O35 C36 H361 108.7 no
H362 C36 H361 110.8 no
O35 C36 H363 109.4 no
H362 C36 H363 110.3 no
H361 C36 H363 113.1 no
C28 O37 C38 116.47(14) yes
O37 C38 H381 107.1 no
O37 C38 H383 108.2 no
H381 C38 H383 113.9 no
O37 C38 H382 106.1 no
H381 C38 H382 111.3 no
H383 C38 H382 109.8 no
C4 C47 C48 111.36(15) yes
C4 C47 C49 110.24(14) yes
C48 C47 C49 106.58(17) yes
C4 C47 C50 110.58(16) yes
C48 C47 C50 112.61(17) yes
C49 C47 C50 105.21(16) yes
C47 C48 H482 107.3 no
C47 C48 H481 110.3 no
H482 C48 H481 110.3 no
C47 C48 H483 109.5 no
H482 C48 H483 110.7 no
H481 C48 H483 108.7 no
C47 C49 H492 108.2 no
C47 C49 H493 113.1 no
H492 C49 H493 109.2 no
C47 C49 H491 111.0 no
H492 C49 H491 105.1 no
H493 C49 H491 109.9 no
C47 C50 H501 107.2 no
C47 C50 H503 111.1 no
H501 C50 H503 105.7 no
C47 C50 H502 108.8 no
H501 C50 H502 110.3 no
H503 C50 H502 113.7 no
C10 C51 C52 112.00(16) yes
C10 C51 C53 109.87(16) yes
C52 C51 C53 109.15(18) yes
C10 C51 C54 107.91(15) yes
C52 C51 C54 109.57(19) yes
C53 C51 C54 108.25(18) yes
C51 C52 H522 105.4 no
C51 C52 H521 108.5 no
H522 C52 H521 114.6 no
C51 C52 H523 105.8 no
H522 C52 H523 109.6 no
H521 C52 H523 112.3 no
C51 C53 H532 106.7 no
C51 C53 H533 109.1 no
H532 C53 H533 112.2 no
C51 C53 H531 106.0 no
H532 C53 H531 111.5 no
H533 C53 H531 111.0 no
C51 C54 H541 106.5 no
C51 C54 H542 108.0 no
H541 C54 H542 111.0 no
C51 C54 H543 109.1 no
H541 C54 H543 110.4 no
H542 C54 H543 111.7 no
C16 C55 C56 107.5(3) yes
C16 C55 C57 113.7(3) yes
C56 C55 C57 108.9(3) yes
C16 C55 C58 109.0(3) yes
C56 C55 C58 109.5(4) yes
C57 C55 C58 108.2(3) yes
C55 C56 H562 109.3 no
C55 C56 H563 105.7 no
H562 C56 H563 109.5 no
C55 C56 H561 108.1 no
H562 C56 H561 112.2 no
H563 C56 H561 111.9 no
C55 C57 H573 108.2 no
C55 C57 H571 108.1 no
H573 C57 H571 110.5 no
C55 C57 H572 109.1 no
H573 C57 H572 110.6 no
H571 C57 H572 110.4 no
C55 C58 H581 107.6 no
C55 C58 H582 107.1 no
H581 C58 H582 109.9 no
C55 C58 H583 108.4 no
H581 C58 H583 111.7 no
H582 C58 H583 111.9 no
C16 C155 C156 105.2(5) yes
C16 C155 C157 118.0(4) yes
C156 C155 C157 108.3(5) yes
C16 C155 C158 106.1(5) yes
C156 C155 C158 110.9(6) yes
C157 C155 C158 108.2(5) yes
C155 C156 H1562 108.3 no
C155 C156 H1563 109.0 no
H1562 C156 H1563 111.7 no
C155 C156 H1561 109.1 no
H1562 C156 H1561 109.8 no
H1563 C156 H1561 109.0 no
C155 C157 H1573 110.4 no
C155 C157 H1571 110.0 no
H1573 C157 H1571 109.1 no
C155 C157 H1572 108.8 no
H1573 C157 H1572 108.7 no
H1571 C157 H1572 109.9 no
C155 C158 H1581 108.5 no
C155 C158 H1582 110.1 no
H1581 C158 H1582 110.2 no
C155 C158 H1583 108.4 no
H1581 C158 H1583 109.9 no
H1582 C158 H1583 109.8 no
C22 C59 C60 111.4(5) yes
C22 C59 C61 109.7(5) yes
C60 C59 C61 109.4(5) yes
C22 C59 C62 108.6(5) yes
C60 C59 C62 108.1(5) yes
C61 C59 C62 109.7(5) yes
C59 C60 H603 106.2 no
C59 C60 H601 108.0 no
H603 C60 H601 109.1 no
C59 C60 H602 110.7 no
H603 C60 H602 112.1 no
H601 C60 H602 110.6 no
C59 C61 H611 107.9 no
C59 C61 H613 109.1 no
H611 C61 H613 111.8 no
C59 C61 H612 108.4 no
H611 C61 H612 108.9 no
H613 C61 H612 110.6 no
C59 C62 H622 105.2 no
C59 C62 H621 101.3 no
H622 C62 H621 110.2 no
C59 C62 H623 109.4 no
H622 C62 H623 112.8 no
H621 C62 H623 116.7 no
C22 C159 C160 107.0(6) yes
C22 C159 C161 109.6(6) yes
C160 C159 C161 111.6(6) yes
C22 C159 C162 113.0(6) yes
C160 C159 C162 109.4(6) yes
C161 C159 C162 106.3(6) yes
C159 C160 H1603 108.1 no
C159 C160 H1601 109.1 no
H1603 C160 H1601 109.7 no
C159 C160 H1602 112.2 no
H1603 C160 H1602 111.0 no
H1601 C160 H1602 106.8 no
C159 C161 H1611 108.6 no
C159 C161 H1613 110.2 no
H1611 C161 H1613 112.1 no
C159 C161 H1612 106.8 no
H1611 C161 H1612 108.0 no
H1613 C161 H1612 110.9 no
C159 C162 H1622 107.5 no
C159 C162 H1621 107.6 no
H1622 C162 H1621 110.2 no
C159 C162 H1623 109.2 no
H1622 C162 H1623 111.9 no
H1621 C162 H1623 110.2 no

loop_
_geom_bond_atom_site_label_1
_geom_bond_atom_site_label_2
_geom_bond_distance
_geom_bond_publ_flag
C1 S2 1.7924(17) yes
C1 C23 1.388(2) yes
C1 C28 1.398(2) yes
S2 C3 1.8081(16) yes
S2 O39 1.4329(14) yes
S2 O40 1.4344(14) yes
C3 C4 1.422(2) yes
C3 C24 1.399(2) yes
C4 C5 1.393(2) yes
C4 C47 1.550(2) yes
C5 C6 1.384(2) yes
C5 H51 0.970 no
C6 S7 1.7704(16) yes
C6 C25 1.387(2) yes
S7 C8 1.7829(17) yes
S7 O41 1.4320(14) yes
S7 O42 1.4365(14) yes
C8 C9 1.384(2) yes
C8 C26 1.392(2) yes
C9 C10 1.393(2) yes
C9 H91 0.988 no
C10 C11 1.392(2) yes
C10 C51 1.534(2) yes
C11 C12 1.392(2) yes
C11 H111 0.975 no
C12 S13 1.7718(17) yes
C12 C26 1.394(2) yes
S13 C14 1.7786(17) yes
S13 O43 1.4417(16) yes
S13 O44 1.4379(16) yes
C14 C15 1.383(3) yes
C14 C27 1.396(3) yes
C15 C16 1.389(3) yes
C15 H151 0.964 no
C16 C17 1.395(3) yes
C16 C55 1.586(4) yes
C16 C17 1.395(3) yes
C16 C155 1.520(6) yes
C17 C18 1.393(2) yes
C17 H171 0.970 no
C18 S19 1.7746(19) yes
C18 C27 1.402(2) yes
S19 C20 1.7813(18) yes
S19 O45 1.4334(14) yes
S19 O46 1.4366(15) yes
C20 C21 1.389(2) yes
C20 C28 1.396(2) yes
C21 C22 1.396(3) yes
C21 H211 0.967 no
C22 C23 1.391(3) yes
C22 C59 1.526(8) yes
C22 C23 1.391(3) yes
C22 C159 1.561(9) yes
C23 H231 0.977 no
C24 C25 1.389(2) yes
C24 O29 1.3707(19) yes
C25 O31 1.3610(19) yes
C26 O33 1.366(2) yes
C27 O35 1.365(2) yes
C28 O37 1.362(2) yes
O29 C30 1.443(2) yes
C30 H302 0.977 no
C30 H301 0.982 no
C30 H303 0.957 no
O31 C32 1.453(2) yes
C32 H323 0.973 no
C32 H321 1.003 no
C32 H322 1.018 no
O33 C34 1.449(3) yes
C34 H341 0.977 no
C34 H343 0.999 no
C34 H342 1.000 no
O35 C36 1.448(3) yes
C36 H362 0.941 no
C36 H361 0.964 no
C36 H363 0.976 no
O37 C38 1.455(2) yes
C38 H381 0.970 no
C38 H383 0.982 no
C38 H382 0.941 no
C47 C48 1.529(3) yes
C47 C49 1.545(3) yes
C47 C50 1.543(3) yes
C48 H482 0.986 no
C48 H481 0.979 no
C48 H483 0.983 no
C49 H492 0.968 no
C49 H493 1.013 no
C49 H491 0.980 no
C50 H501 0.989 no
C50 H503 0.991 no
C50 H502 0.999 no
C51 C52 1.525(3) yes
C51 C53 1.544(3) yes
C51 C54 1.537(3) yes
C52 H522 0.982 no
C52 H521 0.982 no
C52 H523 0.990 no
C53 H532 0.966 no
C53 H533 0.993 no
C53 H531 0.979 no
C54 H541 0.984 no
C54 H542 1.006 no
C54 H543 0.966 no
C55 C56 1.548(6) yes
C55 C57 1.542(5) yes
C55 C58 1.546(6) yes
C56 H562 0.985 no
C56 H563 0.979 no
C56 H561 0.998 no
C57 H573 0.958 no
C57 H571 0.960 no
C57 H572 0.981 no
C58 H581 0.973 no
C58 H582 0.953 no
C58 H583 0.973 no
C155 C156 1.492(12) yes
C155 C157 1.552(8) yes
C155 C158 1.482(12) yes
C156 H1562 0.972 no
C156 H1563 0.973 no
C156 H1561 0.962 no
C157 H1573 0.942 no
C157 H1571 0.966 no
C157 H1572 0.957 no
C158 H1581 0.969 no
C158 H1582 0.960 no
C158 H1583 0.960 no
C59 C60 1.518(9) yes
C59 C61 1.539(11) yes
C59 C62 1.528(9) yes
C60 H603 0.978 no
C60 H601 0.967 no
C60 H602 0.990 no
C61 H611 0.975 no
C61 H613 0.980 no
C61 H612 0.984 no
C62 H622 0.983 no
C62 H621 0.962 no
C62 H623 0.981 no
C159 C160 1.530(10) yes
C159 C161 1.521(13) yes
C159 C162 1.556(11) yes
C160 H1603 0.963 no
C160 H1601 0.945 no
C160 H1602 0.965 no
C161 H1611 0.967 no
C161 H1613 0.959 no
C161 H1612 0.958 no
C162 H1622 0.970 no
C162 H1621 0.967 no
C162 H1623 0.979 no

loop_
_geom_hbond_atom_site_label_D
_geom_hbond_atom_site_label_H
_geom_hbond_atom_site_label_A
_geom_hbond_site_symmetry_A
_geom_hbond_angle_DHA
_geom_hbond_distance_DH
_geom_hbond_distance_HA
_geom_hbond_distance_DA
_geom_hbond_publ_flag
C17 H171 O46 8_555 175 0.970 2.547 3.514(2) yes
C32 H322 O35 . 152 1.018 2.544 3.477(2) yes
C34 H343 O43 . 142 0.999 2.464 3.311(5) yes
C34 H342 O42 . 127 1.000 2.369 3.072(5) yes
C38 H383 O45 . 147 0.982 2.361 3.230(5) yes
C38 H382 O40 . 130 0.941 2.376 3.071(5) yes
C48 H481 O40 . 139 0.979 2.195 3.005(5) yes
C50 H503 O40 . 135 0.991 2.289 3.072(5) yes
C56 H561 O40 3_575 128 0.998 2.572 3.281(5) yes
C58 H582 C157 . 125 0.953 1.103 1.823(5) yes
C157 H582 C158 . 126 1.103 1.647 2.458(5) yes
C62 H1623 O44 3_564 135 1.177 2.443 3.375(5) yes
C162 H1623 O44 3_564 170 0.979 2.443 3.413(5) yes
